data_7036749
loop_
_publ_author_name
'Miller, Reece G.'
'Narayanaswamy, Suresh'
'Clark, Simon M.'
'Dera, Przemslaw'
'Jameson, Geoffrey B.'
'Tallon, Jeffery L.'
'Brooker, Sally'

_publ_section_title
;
 Pressure induced separation of phase-transition-triggered-abrupt vs.
 gradual components of spin crossover.
;
_journal_issue 48
_journal_name_full 'Dalton transactions (Cambridge, England : 2003)'
_journal_page_first 20843
_journal_page_last 20849
_journal_paper_doi 10.1039/c5dt03795f
_journal_volume 44
_journal_year 2015
_chemical_formula_sum 'C20 H12 Co N10 O4'
_chemical_formula_weight 515.33
_space_group_crystal_system monoclinic
_space_group_IT_number 14
_space_group_name_Hall '-P 2ybc'
_space_group_name_H-M_alt 'P 1 21/c 1'
_symmetry_space_group_name_Hall '-P 2ybc'
_symmetry_space_group_name_H-M 'P 1 21/c 1'
_atom_sites_solution_hydrogens geom
_audit_creation_method SHELXL-2014/7
_audit_update_record
;
2015-09-25 deposited with the CCDC.
2015-10-01 downloaded from the CCDC.
;
_cell_angle_alpha 90
_cell_angle_beta 91.66(3)
_cell_angle_gamma 90
_cell_formula_units_Z 4
_cell_length_a 8.610(5)
_cell_length_b 27.630(14)
_cell_length_c 8.444(5)
_cell_measurement_reflns_used 933
_cell_measurement_temperature 293(2)
_cell_measurement_theta_max 14.143
_cell_measurement_theta_min 1.815
_cell_volume 2008(2)
_computing_cell_refinement 'GSE_ADA/RSV (Dera, 2013)'
_computing_data_collection 'GSE_ADA/RSV (Dera, 2013)'
_computing_data_reduction 'GSE_ADA/RSV (Dera, 2013)'
_computing_molecular_graphics 'X-SEED (Barbour, 2001)'
_computing_publication_material 'enCIFer (CCDC 2008)'
_computing_structure_refinement 'SHELXL-97 (Sheldrick, 1997)'
_computing_structure_solution 'SHELXS-97 (Sheldrick, 1990)'
_diffrn_ambient_temperature 293(2)
_diffrn_measured_fraction_theta_full 0.159
_diffrn_measured_fraction_theta_max 0.150
_diffrn_measurement_device_type 'ALS Berkeley'
_diffrn_measurement_method 'MAR345 image plate'
_diffrn_radiation_type synchrotron
_diffrn_radiation_wavelength 0.4133
_diffrn_reflns_av_R_equivalents 0.0629
_diffrn_reflns_av_unetI/netI 0.0924
_diffrn_reflns_laue_measured_fraction_full 0.159
_diffrn_reflns_laue_measured_fraction_max 0.150
_diffrn_reflns_limit_h_max 8
_diffrn_reflns_limit_h_min -7
_diffrn_reflns_limit_k_max 27
_diffrn_reflns_limit_k_min -28
_diffrn_reflns_limit_l_max 9
_diffrn_reflns_limit_l_min -9
_diffrn_reflns_number 933
_diffrn_reflns_point_group_measured_fraction_full 0.159
_diffrn_reflns_point_group_measured_fraction_max 0.150
_diffrn_reflns_theta_full 14.358
_diffrn_reflns_theta_max 14.666
_diffrn_reflns_theta_min 1.883
_diffrn_source 'ALS Berkeley beamline 12.2.2'
_exptl_absorpt_coefficient_mu 0.218
_exptl_absorpt_correction_type multi-scan
_exptl_absorpt_process_details
'Dera, P.; Zhuravlev, K.; Prakapenka, V.; Rivers, M. L.; Finkelstein, G. J.; Grubor-Urosevic, O.; Tschauner, O.; Clark, S. M.; Downs, R. T. High Press. Res. 2013, 33, 466'
_exptl_crystal_colour Orange
_exptl_crystal_density_diffrn 1.705
_exptl_crystal_description Block
_exptl_crystal_F_000 1044
_exptl_crystal_size_max 0.1
_exptl_crystal_size_mid 0.1
_exptl_crystal_size_min 0.1
_refine_diff_density_max 0.273
_refine_diff_density_min -0.214
_refine_diff_density_rms 0.055
_refine_ls_extinction_method none
_refine_ls_goodness_of_fit_ref 1.060
_refine_ls_hydrogen_treatment constr
_refine_ls_matrix_type full
_refine_ls_number_parameters 146
_refine_ls_number_reflns 580
_refine_ls_number_restraints 0
_refine_ls_restrained_S_all 1.060
_refine_ls_R_factor_all 0.0599
_refine_ls_R_factor_gt 0.0576
_refine_ls_shift/su_max 0.000
_refine_ls_shift/su_mean 0.000
_refine_ls_structure_factor_coef Fsqd
_refine_ls_weighting_details 'w=1/[\s^2^(Fo^2^)+(0.0802P)^2^] where P=(Fo^2^+2Fc^2^)/3'
_refine_ls_weighting_scheme calc
_refine_ls_wR_factor_gt 0.1212
_refine_ls_wR_factor_ref 0.1219
_reflns_Friedel_coverage 0.000
_reflns_number_gt 562
_reflns_number_total 580
_reflns_threshold_expression 'I > 2\s(I)'
_cod_data_source_file c5dt03795f2.cif
_cod_data_source_block dpzca_0p4gpa
_cod_depositor_comments 'Adding full bibliography for 7036749--7036751.cif.'
_cod_database_code 7036749
_shelx_shelxl_version_number 2014/7
_shelx_space_group_comment
;
The symmetry employed for this shelxl refinement is uniquely defined
by the following loop, which should always be used as a source of
symmetry information in preference to the above space-group names.
They are only intended as comments.
;

loop_
_space_group_symop_operation_xyz
'x, y, z'
'-x, y+1/2, -z+1/2'
'-x, -y, -z'
'x, -y-1/2, z-1/2'

loop_
_atom_site_label
_atom_site_type_symbol
_atom_site_fract_x
_atom_site_fract_y
_atom_site_fract_z
_atom_site_U_iso_or_equiv
_atom_site_adp_type
_atom_site_occupancy
_atom_site_site_symmetry_order
_atom_site_calc_flag
_atom_site_refinement_flags_posn
_atom_site_refinement_flags_adp
Co1 Co 0.7811(3) 0.62196(8) 0.9076(3) 0.0322(8) Uani 1 1 d . .
N13 N 0.774(2) 0.6927(5) 0.9141(19) 0.032(3) Uiso 1 1 d . .
N3 N 0.778(2) 0.5507(4) 0.8987(16) 0.028(3) Uiso 1 1 d . .
C10 C 0.651(2) 0.6468(7) 0.581(2) 0.045(6) Uiso 1 1 d . .
H10 H 0.6581 0.6793 0.6089 0.054 Uiso 1 1 calc R U
C4 C 0.881(2) 0.5604(6) 1.1549(19) 0.031(5) Uiso 1 1 d . .
N4 N 0.5873(19) 0.5879(6) 0.3852(16) 0.050(5) Uiso 1 1 d . .
C1 C 0.928(2) 0.6372(6) 1.236(2) 0.034(5) Uiso 1 1 d . .
H1 H 0.9255 0.6703 1.2169 0.040 Uiso 1 1 calc R U
N15 N 0.5518(17) 0.6334(5) 1.0032(14) 0.022(4) Uiso 1 1 d . .
C7 C 0.675(2) 0.5637(6) 0.6416(18) 0.027(5) Uiso 1 1 d . .
C6 C 0.716(2) 0.5279(7) 0.762(2) 0.039(5) Uiso 1 1 d . .
C5 C 0.822(2) 0.5270(6) 1.0341(19) 0.032(5) Uiso 1 1 d . .
C8 C 0.623(2) 0.5540(7) 0.490(2) 0.041(5) Uiso 1 1 d . .
H8 H 0.6130 0.5218 0.4598 0.049 Uiso 1 1 calc R U
C2 C 0.984(2) 0.6221(8) 1.378(2) 0.046(5) Uiso 1 1 d . .
H2 H 1.0151 0.6452 1.4529 0.055 Uiso 1 1 calc R U
C3 C 0.938(2) 0.5449(7) 1.305(2) 0.049(6) Uiso 1 1 d . .
H3 H 0.9354 0.5120 1.3287 0.059 Uiso 1 1 calc R U
C9 C 0.597(2) 0.6325(7) 0.429(2) 0.040(5) Uiso 1 1 d . .
H9 H 0.5677 0.6565 0.3571 0.048 Uiso 1 1 calc R U
N1 N 0.8742(19) 0.6077(5) 1.1219(16) 0.032(4) Uiso 1 1 d . .
N5 N 0.6915(17) 0.6117(5) 0.6851(16) 0.033(4) Uiso 1 1 d . .
N2 N 0.9973(18) 0.5759(5) 1.4157(17) 0.042(4) Uiso 1 1 d . .
O1 O 0.8142(14) 0.4823(4) 1.0599(12) 0.047(4) Uiso 1 1 d . .
O2 O 0.7003(18) 0.4849(5) 0.7394(14) 0.063(4) Uiso 1 1 d . .
N11 N 1.0062(18) 0.6403(5) 0.8147(18) 0.039(4) Uiso 1 1 d . .
N14 N 0.276(2) 0.6659(7) 1.1282(18) 0.054(5) Uiso 1 1 d . .
N12 N 1.268(2) 0.6829(8) 0.692(2) 0.075(6) Uiso 1 1 d . .
C17 C 0.516(2) 0.6798(6) 1.0082(18) 0.024(4) Uiso 1 1 d . .
C14 C 1.023(2) 0.6896(7) 0.816(2) 0.042(5) Uiso 1 1 d . .
C19 C 0.309(2) 0.6193(8) 1.1151(19) 0.046(5) Uiso 1 1 d . .
H19 H 0.2364 0.5968 1.1480 0.055 Uiso 1 1 calc R U
C18 C 0.380(3) 0.6980(8) 1.079(2) 0.056(6) Uiso 1 1 d . .
H18 H 0.3633 0.7310 1.0906 0.067 Uiso 1 1 calc R U
C16 C 0.633(2) 0.7145(8) 0.953(2) 0.046(6) Uiso 1 1 d . .
C15 C 0.898(3) 0.7193(8) 0.872(2) 0.049(6) Uiso 1 1 d . .
C11 C 1.124(2) 0.6145(8) 0.760(2) 0.050(5) Uiso 1 1 d . .
H11 H 1.1204 0.5809 0.7667 0.060 Uiso 1 1 calc R U
C20 C 0.450(2) 0.6025(6) 1.053(2) 0.031(5) Uiso 1 1 d . .
H20 H 0.4700 0.5694 1.0483 0.038 Uiso 1 1 calc R U
C13 C 1.159(3) 0.7107(8) 0.753(2) 0.050(6) Uiso 1 1 d . .
H13 H 1.1720 0.7441 0.7557 0.060 Uiso 1 1 calc R U
C12 C 1.253(3) 0.6368(8) 0.694(2) 0.053(6) Uiso 1 1 d . .
H12 H 1.3303 0.6176 0.6511 0.063 Uiso 1 1 calc R U
O12 O 0.6014(19) 0.7573(6) 0.9300(16) 0.078(5) Uiso 1 1 d . .
O11 O 0.9256(19) 0.7626(6) 0.8929(16) 0.075(5) Uiso 1 1 d . .

loop_
_atom_site_aniso_label
_atom_site_aniso_U_11
_atom_site_aniso_U_22
_atom_site_aniso_U_33
_atom_site_aniso_U_23
_atom_site_aniso_U_13
_atom_site_aniso_U_12
Co1 0.0402(17) 0.0201(15) 0.0361(13) 0.0058(14) -0.0038(11) -0.0016(16)

loop_
_atom_type_symbol
_atom_type_description
_atom_type_scat_dispersion_real
_atom_type_scat_dispersion_imag
_atom_type_scat_source
C C 0.0015 0.0009 'International Tables Vol C Tables 4.2.6.8 and 6.1.1.4'
H H 0.0000 0.0000 'International Tables Vol C Tables 4.2.6.8 and 6.1.1.4'
Co Co 0.3050 0.6296 'International Tables Vol C Tables 4.2.6.8 and 6.1.1.4'
N N 0.0030 0.0019 'International Tables Vol C Tables 4.2.6.8 and 6.1.1.4'
O O 0.0056 0.0036 'International Tables Vol C Tables 4.2.6.8 and 6.1.1.4'

loop_
_geom_angle_atom_site_label_1
_geom_angle_atom_site_label_2
_geom_angle_atom_site_label_3
_geom_angle
N13 Co1 N3 177.5(7)
N13 Co1 N1 100.6(6)
N3 Co1 N1 80.9(5)
N13 Co1 N5 98.9(6)
N3 Co1 N5 79.7(5)
N1 Co1 N5 160.5(5)
N13 Co1 N11 78.8(7)
N3 Co1 N11 103.3(7)
N1 Co1 N11 92.0(6)
N5 Co1 N11 91.0(6)
N13 Co1 N15 79.4(7)
N3 Co1 N15 98.5(6)
N1 Co1 N15 92.2(6)
N5 Co1 N15 92.2(6)
N11 Co1 N15 158.2(5)
C15 N13 C16 121.6(18)
C15 N13 Co1 120.6(18)
C16 N13 Co1 117.6(15)
C5 N3 C6 124.4(13)
C5 N3 Co1 116.4(11)
C6 N3 Co1 118.8(10)
N5 C10 C9 117.6(18)
N5 C10 H10 121.2
C9 C10 H10 121.2
N1 C4 C3 119.8(15)
N1 C4 C5 117.4(14)
C3 C4 C5 122.7(15)
C9 N4 C8 118.1(15)
N1 C1 C2 124.2(18)
N1 C1 H1 117.9
C2 C1 H1 117.9
C20 N15 C17 117.9(18)
C20 N15 Co1 130.7(14)
C17 N15 Co1 111.4(11)
C8 C7 N5 117.7(15)
C8 C7 C6 125.9(15)
N5 C7 C6 116.4(13)
O2 C6 N3 127.3(16)
O2 C6 C7 122.2(15)
N3 C6 C7 110.5(14)
O1 C5 N3 127.2(14)
O1 C5 C4 121.3(14)
N3 C5 C4 111.5(15)
N4 C8 C7 123.5(16)
N4 C8 H8 118.2
C7 C8 H8 118.2
N2 C2 C1 122.7(19)
N2 C2 H2 118.7
C1 C2 H2 118.7
N2 C3 C4 122.6(16)
N2 C3 H3 118.7
C4 C3 H3 118.7
N4 C9 C10 123.3(18)
N4 C9 H9 118.4
C10 C9 H9 118.4
C4 N1 C1 115.7(14)
C4 N1 Co1 113.4(10)
C1 N1 Co1 130.9(11)
C10 N5 C7 119.6(14)
C10 N5 Co1 125.9(12)
C7 N5 Co1 114.5(10)
C2 N2 C3 114.8(14)
C11 N11 C14 117(2)
C11 N11 Co1 134.1(16)
C14 N11 Co1 108.9(11)
C19 N14 C18 118(3)
C12 N12 C13 120(2)
N15 C17 C18 123.3(16)
N15 C17 C16 117.5(19)
C18 C17 C16 118.8(19)
N11 C14 C13 119.4(19)
N11 C14 C15 119(2)
C13 C14 C15 121(2)
N14 C19 C20 122.7(19)
N14 C19 H19 118.7
C20 C19 H19 118.7
N14 C18 C17 118(2)
N14 C18 H18 121.2
C17 C18 H18 121.2
O12 C16 N13 124.6(19)
O12 C16 C17 121.7(19)
N13 C16 C17 113(2)
O11 C15 N13 130(2)
O11 C15 C14 117(2)
N13 C15 C14 112(2)
N11 C11 C12 122(3)
N11 C11 H11 119.2
C12 C11 H11 119.2
N15 C20 C19 119.8(19)
N15 C20 H20 120.1
C19 C20 H20 120.1
N12 C13 C14 120(2)
N12 C13 H13 119.8
C14 C13 H13 119.8
N12 C12 C11 121(2)
N12 C12 H12 119.3
C11 C12 H12 119.3

loop_
_geom_bond_atom_site_label_1
_geom_bond_atom_site_label_2
_geom_bond_distance
Co1 N13 1.957(13)
Co1 N3 1.972(11)
Co1 N1 1.997(13)
Co1 N5 2.030(13)
Co1 N11 2.172(18)
Co1 N15 2.177(16)
N13 C15 1.35(3)
N13 C16 1.40(3)
N3 C5 1.360(18)
N3 C6 1.407(18)
C10 N5 1.35(2)
C10 C9 1.41(2)
C10 H10 0.9300
C4 N1 1.335(18)
C4 C3 1.41(2)
C4 C5 1.46(2)
N4 C9 1.29(2)
N4 C8 1.321(19)
C1 N1 1.337(17)
C1 C2 1.35(2)
C1 H1 0.9300
N15 C20 1.30(2)
N15 C17 1.318(18)
C7 C8 1.37(2)
C7 N5 1.382(18)
C7 C6 1.454(19)
C6 O2 1.210(18)
C5 O1 1.257(18)
C8 H8 0.9300
C2 N2 1.32(2)
C2 H2 0.9300
C3 N2 1.358(19)
C3 H3 0.9300
C9 H9 0.9300
N11 C11 1.33(2)
N11 C14 1.37(2)
N14 C19 1.32(2)
N14 C18 1.33(3)
N12 C12 1.28(2)
N12 C13 1.33(3)
C17 C18 1.43(3)
C17 C16 1.48(3)
C14 C13 1.43(3)
C14 C15 1.44(3)
C19 C20 1.42(3)
C19 H19 0.9300
C18 H18 0.9300
C16 O12 1.23(2)
C15 O11 1.23(2)
C11 C12 1.40(3)
C11 H11 0.9300
C20 H20 0.9300
C13 H13 0.9300
C12 H12 0.9300

loop_
_geom_torsion_atom_site_label_1
_geom_torsion_atom_site_label_2
_geom_torsion_atom_site_label_3
_geom_torsion_atom_site_label_4
_geom_torsion
C5 N3 C6 O2 -5(4)
Co1 N3 C6 O2 -177.4(16)
C5 N3 C6 C7 177.3(17)
Co1 N3 C6 C7 5(2)
C8 C7 C6 O2 -3(3)
N5 C7 C6 O2 177.2(17)
C8 C7 C6 N3 174(2)
N5 C7 C6 N3 -5(2)
C6 N3 C5 O1 0(4)
Co1 N3 C5 O1 172.6(16)
C6 N3 C5 C4 -179.7(17)
Co1 N3 C5 C4 -7(2)
N1 C4 C5 O1 -175.1(17)
C3 C4 C5 O1 2(3)
N1 C4 C5 N3 5(2)
C3 C4 C5 N3 -178(2)
C9 N4 C8 C7 -2(3)
N5 C7 C8 N4 -1(3)
C6 C7 C8 N4 179.7(17)
N1 C1 C2 N2 2(3)
N1 C4 C3 N2 -5(3)
C5 C4 C3 N2 178.4(18)
C8 N4 C9 C10 3(3)
N5 C10 C9 N4 -1(3)
C3 C4 N1 C1 2(3)
C5 C4 N1 C1 178.9(16)
C3 C4 N1 Co1 -177.3(17)
C5 C4 N1 Co1 0(2)
C2 C1 N1 C4 -1(3)
C2 C1 N1 Co1 178.1(16)
C9 C10 N5 C7 -2(3)
C9 C10 N5 Co1 177.1(15)
C8 C7 N5 C10 3(2)
C6 C7 N5 C10 -177.7(16)
C8 C7 N5 Co1 -176.5(17)
C6 C7 N5 Co1 3.1(17)
C1 C2 N2 C3 -5(2)
C4 C3 N2 C2 6(3)
C20 N15 C17 C18 6(2)
Co1 N15 C17 C18 -174.0(13)
C20 N15 C17 C16 179.5(15)
Co1 N15 C17 C16 -0.6(17)
C11 N11 C14 C13 3(3)
Co1 N11 C14 C13 -177.2(14)
C11 N11 C14 C15 179.4(17)
Co1 N11 C14 C15 -1(2)
C18 N14 C19 C20 1(2)
C19 N14 C18 C17 3(3)
N15 C17 C18 N14 -7(3)
C16 C17 C18 N14 179.9(14)
C15 N13 C16 O12 11(3)
Co1 N13 C16 O12 -164.3(13)
C15 N13 C16 C17 -175.1(15)
Co1 N13 C16 C17 9(2)
N15 C17 C16 O12 168.6(14)
C18 C17 C16 O12 -18(3)
N15 C17 C16 N13 -5(2)
C18 C17 C16 N13 168.3(16)
C16 N13 C15 O11 18(3)
Co1 N13 C15 O11 -166.4(15)
C16 N13 C15 C14 -171.7(16)
Co1 N13 C15 C14 4(2)
N11 C14 C15 O11 169.8(14)
C13 C14 C15 O11 -14(3)
N11 C14 C15 N13 -2(3)
C13 C14 C15 N13 174.7(16)
C14 N11 C11 C12 -6(3)
Co1 N11 C11 C12 174.6(11)
C17 N15 C20 C19 -2(2)
Co1 N15 C20 C19 178.1(9)
N14 C19 C20 N15 -2(2)
C12 N12 C13 C14 -3(3)
N11 C14 C13 N12 1(3)
C15 C14 C13 N12 -175.2(17)
C13 N12 C12 C11 0(3)
N11 C11 C12 N12 4(3)
